data_4304600
loop_
_publ_author_name
'Guang-Chuan Ou'
'Long Jiang'
'Xiao-Long Feng'
'Tong-Bu Lu'

_publ_section_title
;
Spontaneous Resolution of a Racemic Nickel(II) Complex and Helicity
Induction via Hydrogen Bonding: The Effect of Chiral Building Blocks on the
Helicity of One-Dimensional Chains
;
_journal_name_full 'Inorganic Chemistry'
_journal_page_first 2710
_journal_page_last 2718
_journal_paper_doi 10.1021/ic7021424
_journal_volume 47
_journal_year 2008
_chemical_formula_sum 'C22 H45 Cl2 N7 Ni O8'
_chemical_formula_weight 665.26
_chemical_name_systematic
; 
 ? 
;
_space_group_IT_number 19
_symmetry_cell_setting orthorhombic
_symmetry_space_group_name_Hall 'P 2ac 2ab'
_symmetry_space_group_name_H-M 'P 21 21 21'
_atom_sites_solution_hydrogens geom
_atom_sites_solution_primary direct
_atom_sites_solution_secondary difmap
_audit_creation_method SHELXL-97
_cell_angle_alpha 90.00
_cell_angle_beta 90.00
_cell_angle_gamma 90.00
_cell_formula_units_Z 4
_cell_length_a 9.3344(16)
_cell_length_b 14.565(3)
_cell_length_c 23.970(4)
_cell_measurement_reflns_used 2635
_cell_measurement_temperature 293(2)
_cell_measurement_theta_max 0.00
_cell_measurement_theta_min 0.00
_cell_volume 3258.9(10)
_computing_cell_refinement 'Bruker SMART'
_computing_data_collection 'Bruker SMART'
_computing_data_reduction 'Bruker SAINT'
_computing_molecular_graphics 'Bruker SHELXTL'
_computing_publication_material 'Bruker SHELXTL'
_computing_structure_refinement 'SHELXL-97 (Sheldrick, 1997)'
_computing_structure_solution 'SHELXS-97 (Sheldrick, 1990)'
_diffrn_ambient_temperature 293(2)
_diffrn_measured_fraction_theta_full 0.996
_diffrn_measured_fraction_theta_max 0.996
_diffrn_measurement_device_type 'CCD area detector'
_diffrn_measurement_method 'phi and omega scans'
_diffrn_radiation_monochromator graphite
_diffrn_radiation_source 'fine-focus sealed tube'
_diffrn_radiation_type MoK\a
_diffrn_radiation_wavelength 0.71073
_diffrn_reflns_av_R_equivalents 0.0733
_diffrn_reflns_av_sigmaI/netI 0.1209
_diffrn_reflns_limit_h_max 11
_diffrn_reflns_limit_h_min -11
_diffrn_reflns_limit_k_max 17
_diffrn_reflns_limit_k_min -16
_diffrn_reflns_limit_l_max 29
_diffrn_reflns_limit_l_min -20
_diffrn_reflns_number 15876
_diffrn_reflns_theta_full 26.00
_diffrn_reflns_theta_max 26.00
_diffrn_reflns_theta_min 1.70
_diffrn_standards_decay_% 0
_diffrn_standards_interval_count 0
_diffrn_standards_interval_time 0
_diffrn_standards_number 0
_exptl_absorpt_coefficient_mu 0.811
_exptl_absorpt_correction_T_max 0.8108
_exptl_absorpt_correction_T_min 0.6970
_exptl_absorpt_correction_type multi-scan
_exptl_absorpt_process_details 'SADABS (Sheldrick, 1996)'
_exptl_crystal_colour violet
_exptl_crystal_density_diffrn 1.356
_exptl_crystal_density_method 'not measured'
_exptl_crystal_description prism
_exptl_crystal_F_000 1408
_exptl_crystal_size_max 0.48
_exptl_crystal_size_mid 0.32
_exptl_crystal_size_min 0.27
_refine_diff_density_max 0.443
_refine_diff_density_min -0.259
_refine_diff_density_rms 0.072
_refine_ls_abs_structure_details 'Flack H D (1983), Acta Cryst. A39, 876-881'
_refine_ls_abs_structure_Flack 0.48(3)
_refine_ls_extinction_method none
_refine_ls_goodness_of_fit_ref 0.935
_refine_ls_hydrogen_treatment constr
_refine_ls_matrix_type full
_refine_ls_number_parameters 417
_refine_ls_number_reflns 6385
_refine_ls_number_restraints 135
_refine_ls_restrained_S_all 0.980
_refine_ls_R_factor_all 0.1510
_refine_ls_R_factor_gt 0.0578
_refine_ls_shift/su_max 0.001
_refine_ls_shift/su_mean 0.001
_refine_ls_structure_factor_coef Fsqd
_refine_ls_weighting_details 'calc w=1/[\s^2^(Fo^2^)+(0.0727P)^2^+0.0000P] where P=(Fo^2^+2Fc^2^)/3'
_refine_ls_weighting_scheme calc
_refine_ls_wR_factor_gt 0.1199
_refine_ls_wR_factor_ref 0.1550
_reflns_number_gt 3053
_reflns_number_total 6385
_reflns_threshold_expression >2sigma(I)
_cod_data_source_file ic7021424-file009.cif
_cod_data_source_block 0601071m
_cod_depositor_comments
;
The following automatic conversions were performed:
'_symmetry_cell_setting' value 'Orthorhombic' changed to 'orthorhombic'
according to '/home/saulius/struct/CIF-dictionaries/cif_core.dic'
dictionary named 'cif_core.dic' version 2.4.1 from 2010-06-29.

Automatic conversion script
Id: cif_fix_enum 1527 2010-12-29 10:47:43Z saulius 
;
_cod_database_code 4304600

loop_
_symmetry_equiv_pos_as_xyz
'x, y, z'
'-x+1/2, -y, z+1/2'
'-x, y+1/2, -z+1/2'
'x+1/2, -y+1/2, -z'

loop_
_atom_site_label
_atom_site_type_symbol
_atom_site_fract_x
_atom_site_fract_y
_atom_site_fract_z
_atom_site_U_iso_or_equiv
_atom_site_adp_type
_atom_site_occupancy
_atom_site_symmetry_multiplicity
_atom_site_calc_flag
_atom_site_refinement_flags
_atom_site_disorder_assembly
_atom_site_disorder_group
C1 C 0.0444(8) -0.0687(6) 0.1074(3) 0.066(2) Uani 1 1 d . . .
H1A H 0.0947 -0.1257 0.1146 0.079 Uiso 1 1 calc R . .
H1B H -0.0296 -0.0810 0.0800 0.079 Uiso 1 1 calc R . .
C2 C -0.0234(7) -0.0363(5) 0.1597(3) 0.064(2) Uani 1 1 d . . .
H2A H -0.0791 0.0185 0.1521 0.077 Uiso 1 1 calc R . .
H2B H -0.0880 -0.0832 0.1736 0.077 Uiso 1 1 calc R . .
C3 C 0.0235(7) 0.0283(5) 0.2527(3) 0.056(2) Uani 1 1 d . . .
H3 H -0.0173 0.0877 0.2419 0.067 Uiso 1 1 calc R . .
C4 C -0.0950(9) -0.0299(6) 0.2775(3) 0.083(3) Uani 1 1 d . . .
H4A H -0.1722 -0.0349 0.2512 0.125 Uiso 1 1 calc R . .
H4B H -0.1293 -0.0018 0.3112 0.125 Uiso 1 1 calc R . .
H4C H -0.0585 -0.0900 0.2858 0.125 Uiso 1 1 calc R . .
C5 C 0.1372(7) 0.0449(5) 0.2962(3) 0.0621(19) Uani 1 1 d . . .
H5A H 0.1859 -0.0131 0.3024 0.074 Uiso 1 1 calc R . .
H5B H 0.0886 0.0604 0.3307 0.074 Uiso 1 1 calc R . .
C6 C 0.2531(9) 0.1181(4) 0.2865(2) 0.0546(16) Uani 1 1 d . . .
C7 C 0.1859(9) 0.2114(5) 0.2747(3) 0.082(3) Uani 1 1 d . . .
H7A H 0.1407 0.2103 0.2388 0.123 Uiso 1 1 calc R . .
H7B H 0.2590 0.2578 0.2751 0.123 Uiso 1 1 calc R . .
H7C H 0.1158 0.2249 0.3028 0.123 Uiso 1 1 calc R . .
C8 C 0.3441(8) 0.1239(5) 0.3386(3) 0.081(2) Uani 1 1 d . . .
H8A H 0.4216 0.1661 0.3325 0.121 Uiso 1 1 calc R . .
H8B H 0.3820 0.0643 0.3472 0.121 Uiso 1 1 calc R . .
H8C H 0.2864 0.1451 0.3691 0.121 Uiso 1 1 calc R . .
C9 C 0.4436(7) 0.0179(5) 0.2465(3) 0.059(2) Uani 1 1 d . . .
H9A H 0.3944 -0.0334 0.2637 0.070 Uiso 1 1 calc R . .
H9B H 0.5169 0.0393 0.2720 0.070 Uiso 1 1 calc R . .
C10 C 0.5117(8) -0.0128(5) 0.1931(3) 0.058(2) Uani 1 1 d . . .
H10A H 0.5661 0.0375 0.1772 0.070 Uiso 1 1 calc R . .
H10B H 0.5776 -0.0628 0.2008 0.070 Uiso 1 1 calc R . .
C11 C 0.4646(8) -0.0623(6) 0.0978(3) 0.061(2) Uani 1 1 d . . .
H11 H 0.4986 -0.0040 0.0823 0.073 Uiso 1 1 calc R . .
C12 C 0.5897(9) -0.1281(6) 0.0982(3) 0.083(3) Uani 1 1 d . . .
H12A H 0.6672 -0.1018 0.1192 0.125 Uiso 1 1 calc R . .
H12B H 0.6205 -0.1393 0.0606 0.125 Uiso 1 1 calc R . .
H12C H 0.5610 -0.1849 0.1152 0.125 Uiso 1 1 calc R . .
C13 C 0.3505(8) -0.1000(6) 0.0582(3) 0.074(2) Uani 1 1 d . . .
H13A H 0.3999 -0.1250 0.0260 0.089 Uiso 1 1 calc R . .
H13B H 0.3044 -0.1512 0.0769 0.089 Uiso 1 1 calc R . .
C14 C 0.2329(9) -0.0372(5) 0.0367(2) 0.0620(19) Uani 1 1 d . . .
C15 C 0.2913(9) 0.0465(6) 0.0059(3) 0.091(3) Uani 1 1 d . . .
H15A H 0.2130 0.0824 -0.0082 0.136 Uiso 1 1 calc R . .
H15B H 0.3505 0.0267 -0.0245 0.136 Uiso 1 1 calc R . .
H15C H 0.3472 0.0832 0.0311 0.136 Uiso 1 1 calc R . .
C16 C 0.1408(9) -0.0940(7) -0.0042(3) 0.104(3) Uani 1 1 d . . .
H16A H 0.0998 -0.1454 0.0151 0.156 Uiso 1 1 calc R . .
H16B H 0.1997 -0.1156 -0.0343 0.156 Uiso 1 1 calc R . .
H16C H 0.0655 -0.0561 -0.0189 0.156 Uiso 1 1 calc R . .
C17 C 0.4514(10) 0.2175(7) 0.1145(3) 0.066(3) Uani 1 1 d . . .
C18 C 0.5362(10) 0.2982(7) 0.1011(4) 0.101(3) Uani 1 1 d . . .
H18A H 0.6247 0.2963 0.1214 0.151 Uiso 1 1 calc R . .
H18B H 0.4839 0.3525 0.1112 0.151 Uiso 1 1 calc R . .
H18C H 0.5559 0.2993 0.0618 0.151 Uiso 1 1 calc R . .
C19 C 0.0370(8) 0.2268(6) 0.1226(3) 0.055(2) Uani 1 1 d . . .
C20 C -0.0367(8) 0.3057(6) 0.0978(4) 0.074(3) Uani 1 1 d . . .
H20A H -0.0829 0.3405 0.1267 0.111 Uiso 1 1 calc R . .
H20B H -0.1071 0.2844 0.0717 0.111 Uiso 1 1 calc R . .
H20C H 0.0317 0.3438 0.0789 0.111 Uiso 1 1 calc R . .
C21 C 0.1293(17) 0.6531(10) 0.0793(5) 0.125(5) Uani 1 1 d . . .
C22 C 0.2747(14) 0.6275(10) 0.0823(6) 0.171(6) Uani 1 1 d . . .
H22A H 0.2820 0.5618 0.0829 0.257 Uiso 1 1 calc R . .
H22B H 0.3163 0.6522 0.1157 0.257 Uiso 1 1 calc R . .
H22C H 0.3247 0.6511 0.0504 0.257 Uiso 1 1 calc R . .
N1 N 0.1431(7) -0.0029(4) 0.0850(2) 0.0628(16) Uani 1 1 d . . .
H1C H 0.0873 0.0423 0.0703 0.075 Uiso 1 1 calc R . .
N2 N 0.0845(6) -0.0161(4) 0.2018(2) 0.0561(16) Uani 1 1 d . . .
H2C H 0.1241 -0.0704 0.2126 0.067 Uiso 1 1 calc R . .
N3 N 0.3413(6) 0.0920(4) 0.2356(2) 0.0537(15) Uani 1 1 d . . .
H3A H 0.3962 0.1422 0.2283 0.064 Uiso 1 1 calc R . .
N4 N 0.4045(5) -0.0433(4) 0.1532(2) 0.0517(14) Uani 1 1 d . . .
H4D H 0.3665 -0.0966 0.1663 0.062 Uiso 1 1 calc R . .
N5 N 0.3872(7) 0.1553(5) 0.1226(3) 0.0652(19) Uani 1 1 d . . .
N6 N 0.0949(7) 0.1685(5) 0.1438(2) 0.0633(18) Uani 1 1 d . . .
N7 N 0.0107(13) 0.6780(10) 0.0772(5) 0.155(5) Uani 1 1 d . . .
Ni1 Ni 0.24275(9) 0.05796(5) 0.15758(3) 0.0457(2) Uani 1 1 d . . .
Cl1 Cl 0.2925(2) 0.74999(13) 0.24727(8) 0.0672(5) Uani 1 1 d D . .
O1 O 0.2565(8) 0.7715(5) 0.1929(2) 0.158(3) Uani 1 1 d DU . .
O2 O 0.2717(8) 0.6597(4) 0.2583(3) 0.168(3) Uani 1 1 d DU . .
O3 O 0.4371(5) 0.7736(4) 0.2548(3) 0.124(2) Uani 1 1 d DU . .
O4 O 0.2112(7) 0.8057(4) 0.2814(3) 0.155(3) Uani 1 1 d DU . .
Cl2 Cl 0.2679(4) 0.3893(2) 0.98453(13) 0.0686(12) Uani 0.751(9) 1 d PD A 1
O5 O 0.2449(11) 0.3898(6) 0.9258(3) 0.133(3) Uani 0.751(9) 1 d PDU A 1
O6 O 0.1666(11) 0.4466(6) 1.0077(4) 0.151(4) Uani 0.751(9) 1 d PDU A 1
O7 O 0.4056(10) 0.4212(8) 0.9931(5) 0.157(5) Uani 0.751(9) 1 d PDU A 1
O8 O 0.2516(10) 0.3007(5) 1.0046(3) 0.113(3) Uani 0.751(9) 1 d PDU A 1
Cl2' Cl 0.2871(17) 0.4025(11) 0.9951(6) 0.28(2) Uani 0.249(9) 1 d PD A 2
O5' O 0.255(3) 0.4851(18) 0.9694(10) 0.170(14) Uani 0.249(9) 1 d PDU A 2
O6' O 0.291(3) 0.4157(15) 1.0524(9) 0.117(11) Uani 0.249(9) 1 d PDU A 2
O7' O 0.419(2) 0.3714(15) 0.9767(8) 0.056(7) Uani 0.249(9) 1 d PDU A 2
O8' O 0.182(3) 0.339(2) 0.9826(12) 0.156(16) Uani 0.249(9) 1 d PDU A 2

loop_
_atom_site_aniso_label
_atom_site_aniso_U_11
_atom_site_aniso_U_22
_atom_site_aniso_U_33
_atom_site_aniso_U_23
_atom_site_aniso_U_13
_atom_site_aniso_U_12
C1 0.063(5) 0.070(6) 0.066(5) 0.000(5) -0.007(4) -0.008(5)
C2 0.056(4) 0.066(6) 0.071(5) 0.014(5) -0.017(5) -0.016(4)
C3 0.055(4) 0.056(5) 0.056(5) 0.003(4) 0.006(4) 0.007(4)
C4 0.079(6) 0.093(7) 0.078(5) 0.003(5) 0.014(5) -0.006(5)
C5 0.068(5) 0.069(5) 0.049(4) 0.000(4) 0.002(4) 0.011(4)
C6 0.069(4) 0.054(4) 0.040(3) -0.004(3) -0.005(4) -0.010(5)
C7 0.126(8) 0.051(5) 0.069(5) -0.003(4) 0.011(5) 0.007(5)
C8 0.098(6) 0.092(6) 0.052(4) -0.009(4) -0.014(5) -0.012(5)
C9 0.047(4) 0.065(5) 0.064(5) 0.011(4) -0.015(4) -0.004(4)
C10 0.060(5) 0.051(5) 0.064(5) 0.006(4) -0.011(4) -0.002(4)
C11 0.065(5) 0.067(6) 0.050(4) -0.001(4) 0.013(4) 0.005(5)
C12 0.087(6) 0.084(6) 0.079(5) -0.005(5) -0.003(5) 0.033(5)
C13 0.076(5) 0.090(6) 0.056(5) -0.005(4) 0.006(4) 0.011(5)
C14 0.065(5) 0.077(5) 0.044(4) 0.006(3) -0.012(4) 0.006(5)
C15 0.119(8) 0.101(6) 0.051(4) 0.019(4) -0.007(5) 0.006(6)
C16 0.110(7) 0.150(9) 0.052(5) -0.024(5) -0.016(5) -0.010(7)
C17 0.067(6) 0.067(7) 0.065(6) 0.028(5) -0.002(4) -0.005(5)
C18 0.116(9) 0.079(7) 0.108(8) 0.030(6) -0.008(6) -0.033(7)
C19 0.041(5) 0.066(7) 0.058(5) 0.005(4) 0.004(4) 0.003(4)
C20 0.072(6) 0.061(6) 0.089(6) 0.021(5) 0.005(5) 0.023(5)
C21 0.127(11) 0.141(12) 0.107(9) -0.028(8) 0.011(10) -0.043(11)
C22 0.132(12) 0.167(12) 0.216(14) -0.063(10) -0.010(11) 0.001(11)
N1 0.065(4) 0.073(4) 0.051(4) 0.013(3) -0.002(3) -0.001(4)
N2 0.045(3) 0.060(4) 0.063(4) 0.017(3) -0.010(3) -0.002(3)
N3 0.058(3) 0.049(4) 0.054(3) 0.013(3) -0.004(3) -0.012(3)
N4 0.047(3) 0.056(4) 0.052(3) 0.014(3) -0.009(3) -0.007(3)
N5 0.060(4) 0.054(5) 0.081(5) 0.019(4) 0.000(4) 0.005(4)
N6 0.058(4) 0.065(5) 0.067(4) 0.014(4) -0.007(3) 0.007(4)
N7 0.144(10) 0.187(12) 0.135(9) -0.033(8) 0.006(9) -0.027(10)
Ni1 0.0457(4) 0.0461(4) 0.0452(4) 0.0078(4) -0.0034(5) -0.0005(5)
Cl1 0.0771(14) 0.0519(11) 0.0727(12) 0.0084(9) 0.0024(10) 0.0031(10)
O1 0.195(6) 0.179(6) 0.100(4) 0.028(4) -0.038(5) -0.021(6)
O2 0.149(6) 0.087(4) 0.268(7) 0.069(5) -0.014(6) -0.008(5)
O3 0.082(4) 0.122(5) 0.169(6) 0.003(4) 0.000(4) -0.012(4)
O4 0.139(6) 0.151(5) 0.174(6) -0.035(5) 0.052(5) 0.055(5)
Cl2 0.060(2) 0.067(2) 0.0788(19) 0.0043(14) 0.0115(19) -0.009(2)
O5 0.140(7) 0.148(7) 0.111(6) 0.012(5) -0.008(6) 0.015(7)
O6 0.143(8) 0.151(8) 0.161(8) 0.002(7) 0.022(7) 0.013(7)
O7 0.144(8) 0.167(9) 0.160(9) 0.030(7) -0.014(7) -0.023(8)
O8 0.127(6) 0.100(5) 0.112(6) 0.018(5) 0.014(6) -0.006(6)
Cl2' 0.14(2) 0.20(3) 0.50(6) -0.01(3) -0.21(3) -0.01(2)
O5' 0.170(17) 0.169(17) 0.172(16) 0.004(10) 0.000(10) -0.001(10)
O6' 0.121(15) 0.114(14) 0.115(13) -0.011(9) -0.008(9) 0.003(9)
O7' 0.036(9) 0.068(10) 0.063(10) -0.014(8) 0.007(7) 0.004(8)
O8' 0.150(18) 0.164(18) 0.154(18) -0.004(10) 0.002(10) -0.009(10)

loop_
_atom_type_symbol
_atom_type_description
_atom_type_scat_dispersion_real
_atom_type_scat_dispersion_imag
_atom_type_scat_source
C C 0.0033 0.0016 'International Tables Vol C Tables 4.2.6.8 and 6.1.1.4'
H H 0.0000 0.0000 'International Tables Vol C Tables 4.2.6.8 and 6.1.1.4'
N N 0.0061 0.0033 'International Tables Vol C Tables 4.2.6.8 and 6.1.1.4'
O O 0.0106 0.0060 'International Tables Vol C Tables 4.2.6.8 and 6.1.1.4'
Cl Cl 0.1484 0.1585 'International Tables Vol C Tables 4.2.6.8 and 6.1.1.4'
Ni Ni 0.3393 1.1124 'International Tables Vol C Tables 4.2.6.8 and 6.1.1.4'

loop_
_geom_angle_atom_site_label_1
_geom_angle_atom_site_label_2
_geom_angle_atom_site_label_3
_geom_angle
_geom_angle_site_symmetry_1
_geom_angle_site_symmetry_3
_geom_angle_publ_flag
N1 C1 C2 112.2(7) . . ?
N2 C2 C1 110.9(6) . . ?
N2 C3 C5 111.4(6) . . ?
N2 C3 C4 110.9(6) . . ?
C5 C3 C4 109.4(6) . . ?
C3 C5 C6 120.2(5) . . ?
C8 C6 N3 111.9(6) . . ?
C8 C6 C7 109.5(6) . . ?
N3 C6 C7 107.2(5) . . ?
C8 C6 C5 108.0(5) . . ?
N3 C6 C5 109.3(5) . . ?
C7 C6 C5 110.9(7) . . ?
N3 C9 C10 110.2(6) . . ?
N4 C10 C9 111.2(6) . . ?
N4 C11 C12 114.2(6) . . ?
N4 C11 C13 111.3(6) . . ?
C12 C11 C13 108.4(7) . . ?
C14 C13 C11 119.9(6) . . ?
N1 C14 C13 109.9(5) . . ?
N1 C14 C15 107.6(6) . . ?
C13 C14 C15 112.8(7) . . ?
N1 C14 C16 110.7(6) . . ?
C13 C14 C16 107.2(6) . . ?
C15 C14 C16 108.6(6) . . ?
N5 C17 C18 177.5(11) . . ?
N6 C19 C20 176.8(9) . . ?
N7 C21 C22 177.1(17) . . ?
C1 N1 C14 114.9(6) . . ?
C1 N1 Ni1 104.5(4) . . ?
C14 N1 Ni1 120.8(5) . . ?
C2 N2 C3 113.0(6) . . ?
C2 N2 Ni1 103.8(4) . . ?
C3 N2 Ni1 117.1(4) . . ?
C9 N3 C6 113.2(5) . . ?
C9 N3 Ni1 105.3(4) . . ?
C6 N3 Ni1 121.8(4) . . ?
C10 N4 C11 113.0(5) . . ?
C10 N4 Ni1 104.2(4) . . ?
C11 N4 Ni1 116.8(4) . . ?
C17 N5 Ni1 163.9(8) . . ?
C19 N6 Ni1 160.5(6) . . ?
N4 Ni1 N2 99.7(2) . . ?
N4 Ni1 N5 89.6(2) . . ?
N2 Ni1 N5 168.5(2) . . ?
N4 Ni1 N3 84.2(2) . . ?
N2 Ni1 N3 88.85(19) . . ?
N5 Ni1 N3 85.3(2) . . ?
N4 Ni1 N6 167.2(2) . . ?
N2 Ni1 N6 90.6(2) . . ?
N5 Ni1 N6 81.2(2) . . ?
N3 Ni1 N6 103.7(2) . . ?
N4 Ni1 N1 88.9(2) . . ?
N2 Ni1 N1 83.9(2) . . ?
N5 Ni1 N1 103.2(2) . . ?
N3 Ni1 N1 169.1(2) . . ?
N6 Ni1 N1 84.7(2) . . ?
O2 Cl1 O4 112.1(4) . . ?
O2 Cl1 O1 111.6(4) . . ?
O4 Cl1 O1 107.0(4) . . ?
O2 Cl1 O3 110.5(4) . . ?
O4 Cl1 O3 107.9(4) . . ?
O1 Cl1 O3 107.5(4) . . ?
O6 Cl2 O7 112.0(5) . . ?
O6 Cl2 O8 110.4(5) . . ?
O7 Cl2 O8 111.3(5) . . ?
O6 Cl2 O5 107.0(5) . . ?
O7 Cl2 O5 106.6(5) . . ?
O8 Cl2 O5 109.3(4) . . ?
O7' Cl2' O8' 109.9(7) . . ?
O7' Cl2' O5' 109.5(7) . . ?
O8' Cl2' O5' 109.5(7) . . ?
O7' Cl2' O6' 109.6(7) . . ?
O8' Cl2' O6' 109.2(7) . . ?
O5' Cl2' O6' 109.1(7) . . ?

loop_
_geom_bond_atom_site_label_1
_geom_bond_atom_site_label_2
_geom_bond_distance
_geom_bond_site_symmetry_2
_geom_bond_publ_flag
C1 N1 1.433(9) . ?
C1 C2 1.481(10) . ?
C2 N2 1.458(8) . ?
C3 N2 1.493(9) . ?
C3 C5 1.507(9) . ?
C3 C4 1.515(10) . ?
C5 C6 1.536(10) . ?
C6 C8 1.512(9) . ?
C6 N3 1.520(8) . ?
C6 C7 1.524(9) . ?
C9 N3 1.465(8) . ?
C9 C10 1.496(9) . ?
C10 N4 1.454(8) . ?
C11 N4 1.467(8) . ?
C11 C12 1.510(10) . ?
C11 C13 1.528(10) . ?
C13 C14 1.519(10) . ?
C14 N1 1.514(9) . ?
C14 C15 1.528(9) . ?
C14 C16 1.545(10) . ?
C17 N5 1.104(10) . ?
C17 C18 1.454(13) . ?
C19 N6 1.128(9) . ?
C19 C20 1.465(12) . ?
C21 N7 1.167(15) . ?
C21 C22 1.409(18) . ?
N1 Ni1 2.163(5) . ?
N2 Ni1 2.114(5) . ?
N3 Ni1 2.142(5) . ?
N4 Ni1 2.113(5) . ?
N5 Ni1 2.128(8) . ?
N6 Ni1 2.145(7) . ?
Cl1 O2 1.356(5) . ?
Cl1 O4 1.380(5) . ?
Cl1 O1 1.383(5) . ?
Cl1 O3 1.405(5) . ?
Cl2 O6 1.377(7) . ?
Cl2 O7 1.382(8) . ?
Cl2 O8 1.386(7) . ?
Cl2 O5 1.425(7) . ?
Cl2' O7' 1.383(15) . ?
Cl2' O8' 1.384(16) . ?
Cl2' O5' 1.384(15) . ?
Cl2' O6' 1.387(15) . ?

loop_
_geom_torsion_atom_site_label_1
_geom_torsion_atom_site_label_2
_geom_torsion_atom_site_label_3
_geom_torsion_atom_site_label_4
_geom_torsion
_geom_torsion_site_symmetry_1
_geom_torsion_site_symmetry_2
_geom_torsion_site_symmetry_3
_geom_torsion_site_symmetry_4
_geom_torsion_publ_flag
N1 C1 C2 N2 -58.3(8) . . . . ?
N2 C3 C5 C6 70.0(8) . . . . ?
C4 C3 C5 C6 -167.1(6) . . . . ?
C3 C5 C6 C8 175.7(6) . . . . ?
C3 C5 C6 N3 -62.3(8) . . . . ?
C3 C5 C6 C7 55.7(8) . . . . ?
N3 C9 C10 N4 -57.8(8) . . . . ?
N4 C11 C13 C14 70.9(9) . . . . ?
C12 C11 C13 C14 -162.8(7) . . . . ?
C11 C13 C14 N1 -62.5(8) . . . . ?
C11 C13 C14 C15 57.6(8) . . . . ?
C11 C13 C14 C16 177.1(7) . . . . ?
C2 C1 N1 C14 171.0(6) . . . . ?
C2 C1 N1 Ni1 36.4(7) . . . . ?
C13 C14 N1 C1 -75.9(8) . . . . ?
C15 C14 N1 C1 160.9(6) . . . . ?
C16 C14 N1 C1 42.4(8) . . . . ?
C13 C14 N1 Ni1 50.7(7) . . . . ?
C15 C14 N1 Ni1 -72.5(6) . . . . ?
C16 C14 N1 Ni1 169.0(5) . . . . ?
C1 C2 N2 C3 172.5(6) . . . . ?
C1 C2 N2 Ni1 44.7(6) . . . . ?
C5 C3 N2 C2 177.8(5) . . . . ?
C4 C3 N2 C2 55.7(8) . . . . ?
C5 C3 N2 Ni1 -61.7(7) . . . . ?
C4 C3 N2 Ni1 176.2(5) . . . . ?
C10 C9 N3 C6 172.2(5) . . . . ?
C10 C9 N3 Ni1 36.9(6) . . . . ?
C8 C6 N3 C9 43.6(7) . . . . ?
C7 C6 N3 C9 163.7(6) . . . . ?
C5 C6 N3 C9 -76.0(7) . . . . ?
C8 C6 N3 Ni1 170.7(4) . . . . ?
C7 C6 N3 Ni1 -69.2(6) . . . . ?
C5 C6 N3 Ni1 51.1(6) . . . . ?
C9 C10 N4 C11 172.3(6) . . . . ?
C9 C10 N4 Ni1 44.6(6) . . . . ?
C12 C11 N4 C10 53.2(9) . . . . ?
C13 C11 N4 C10 176.3(6) . . . . ?
C12 C11 N4 Ni1 174.1(5) . . . . ?
C13 C11 N4 Ni1 -62.9(8) . . . . ?
C18 C17 N5 Ni1 -154(21) . . . . ?
C20 C19 N6 Ni1 -129(15) . . . . ?
C10 N4 Ni1 N2 -106.0(4) . . . . ?
C11 N4 Ni1 N2 128.6(5) . . . . ?
C10 N4 Ni1 N5 67.1(4) . . . . ?
C11 N4 Ni1 N5 -58.3(5) . . . . ?
C10 N4 Ni1 N3 -18.2(4) . . . . ?
C11 N4 Ni1 N3 -143.6(5) . . . . ?
C10 N4 Ni1 N6 110.6(11) . . . . ?
C11 N4 Ni1 N6 -14.8(13) . . . . ?
C10 N4 Ni1 N1 170.3(4) . . . . ?
C11 N4 Ni1 N1 44.9(5) . . . . ?
C2 N2 Ni1 N4 -106.9(4) . . . . ?
C3 N2 Ni1 N4 127.9(5) . . . . ?
C2 N2 Ni1 N5 110.0(12) . . . . ?
C3 N2 Ni1 N5 -15.3(14) . . . . ?
C2 N2 Ni1 N3 169.2(4) . . . . ?
C3 N2 Ni1 N3 44.0(5) . . . . ?
C2 N2 Ni1 N6 65.6(5) . . . . ?
C3 N2 Ni1 N6 -59.7(5) . . . . ?
C2 N2 Ni1 N1 -19.0(4) . . . . ?
C3 N2 Ni1 N1 -144.2(5) . . . . ?
C17 N5 Ni1 N4 -131(3) . . . . ?
C17 N5 Ni1 N2 13(3) . . . . ?
C17 N5 Ni1 N3 -47(3) . . . . ?
C17 N5 Ni1 N6 58(3) . . . . ?
C17 N5 Ni1 N1 140(3) . . . . ?
C9 N3 Ni1 N4 -10.1(4) . . . . ?
C6 N3 Ni1 N4 -140.7(4) . . . . ?
C9 N3 Ni1 N2 89.7(4) . . . . ?
C6 N3 Ni1 N2 -40.8(4) . . . . ?
C9 N3 Ni1 N5 -100.2(4) . . . . ?
C6 N3 Ni1 N5 129.3(4) . . . . ?
C9 N3 Ni1 N6 -179.9(4) . . . . ?
C6 N3 Ni1 N6 49.5(5) . . . . ?
C9 N3 Ni1 N1 41.1(13) . . . . ?
C6 N3 Ni1 N1 -89.4(13) . . . . ?
C19 N6 Ni1 N4 1(3) . . . . ?
C19 N6 Ni1 N2 -143(2) . . . . ?
C19 N6 Ni1 N5 46(2) . . . . ?
C19 N6 Ni1 N3 128(2) . . . . ?
C19 N6 Ni1 N1 -59(2) . . . . ?
C1 N1 Ni1 N4 90.9(5) . . . . ?
C14 N1 Ni1 N4 -40.3(5) . . . . ?
C1 N1 Ni1 N2 -8.9(5) . . . . ?
C14 N1 Ni1 N2 -140.1(5) . . . . ?
C1 N1 Ni1 N5 -179.8(5) . . . . ?
C14 N1 Ni1 N5 49.0(5) . . . . ?
C1 N1 Ni1 N3 40.0(14) . . . . ?
C14 N1 Ni1 N3 -91.2(12) . . . . ?
C1 N1 Ni1 N6 -100.1(5) . . . . ?
C14 N1 Ni1 N6 128.7(5) . . . . ?
